data_1510788
loop_
_publ_author_name
'Dub, O.M.'
'Chaban, N.F.'
'Kuz'ma, Yu.B.'

_publ_section_title
;
 The Tb-Ni-B system and new Nd3 Ni13 B2 borides
;
_journal_name_full 'Izvestiya Akademii Nauk SSSR, Neorganicheskie Materialy'
_journal_page_first 994
_journal_page_last 997
_journal_volume 21
_journal_year 1985
_chemical_formula_sum 'B2 Ni13 Tb3'
_chemical_name_systematic 'Ni13 Tb3 B2'
_space_group_IT_number 191
_symmetry_space_group_name_Hall '-P 6 2'
_symmetry_space_group_name_H-M 'P 6/m m m'
_cell_angle_alpha 90
_cell_angle_beta 90
_cell_angle_gamma 120
_cell_formula_units_Z 1
_cell_length_a 4.954
_cell_length_b 4.954
_cell_length_c 10.887
_cell_volume 231.393
_citation_journal_id_ASTM IVNMAW
_cod_data_source_file boron_286.cif
_cod_data_source_block B2Ni13Tb3
_cod_original_cell_volume 231.3933
_cod_database_code 1510788

loop_
_symmetry_equiv_pos_as_xyz
x,y,z
x-y,x,z
-y,x-y,z
-x,-y,z
-x+y,-x,z
y,-x+y,z
-y,-x,-z
x-y,-y,-z
x,x-y,-z
y,x,-z
-x+y,y,-z
-x,-x+y,-z
-x,-y,-z
-x+y,-x,-z
y,-x+y,-z
x,y,-z
x-y,x,-z
-y,x-y,-z
y,x,z
-x+y,y,z
-x,-x+y,z
-y,-x,z
x-y,-y,z
x,x-y,z

loop_
_atom_site_label
_atom_site_type_symbol
_atom_site_fract_x
_atom_site_fract_y
_atom_site_fract_z
_atom_site_occupancy
_atom_site_U_iso_or_equiv
Ni1 Ni 0.5 0 0.5 1 0.0
B1 B 0.3333 0.6667 0 1 0.0
Ni2 Ni 0.3333 0.6667 0.311 1 0.0
Ni3 Ni 0.5 0 0.128 1 0.0
Tb1 Tb 0 0 0 1 0.0
Tb2 Tb 0 0 0.324 1 0.0
